data_2009520
loop_
_publ_author_name
' Ozeki, Tomoji '
' Yamase, Toshihiro'

_publ_section_title
;
 Hexasodium trihydrogen decatungstosamarate octacosahydrate
;
_journal_issue 3
_journal_name_full 'Acta Crystallographica Section C'
_journal_page_first 327
_journal_page_last 330
_journal_paper_doi 10.1107/S0108270193009965
_journal_volume 50
_journal_year 1994
_chemical_formula_moiety 'Na6 H3 , [Sm (W5 O18 )2] , 28H2 O'
_chemical_formula_structural 'Na6 H3 [SmW10O36] . 28H2O'
_chemical_formula_sum 'H59 Na6 O64 Sm W10'
_chemical_formula_weight 3210.3
_chemical_name_common
;
Hexasodium Trihydrogen Decatungstosamarate Octacosahydrate
;
_chemical_name_systematic
;
 ?
;
_space_group_IT_number 2
_symmetry_cell_setting triclinic
_symmetry_space_group_name_Hall '-P 1'
_symmetry_space_group_name_H-M 'P -1'
_cell_angle_alpha 98.50(2)
_cell_angle_beta 102.19(2)
_cell_angle_gamma 101.11(2)
_cell_formula_units_Z 2
_cell_length_a 12.945(2)
_cell_length_b 20.212(4)
_cell_length_c 12.882(3)
_cell_measurement_reflns_used 25
_cell_measurement_temperature 296
_cell_measurement_theta_max 12.5
_cell_measurement_theta_min 10.0
_cell_volume 3169.7(12)
_computing_data_collection 'RCRYSTAN (Rigaku Corporation, 1985)'
_computing_data_reduction 'PROCESS TEXSAN (Molecular Structure Corporation, 1989)'
_computing_molecular_graphics 'ORTEPII (Johnson, 1976)'
_computing_structure_refinement 'LS TEXSAN'
_computing_structure_solution 'MITHRIL (Gilmore, 1984)'
_diffrn_ambient_temperature 296
_diffrn_measurement_device 'Rigaku AFC-5S'
_diffrn_measurement_method \w/2\q
_diffrn_radiation_monochromator graphite
_diffrn_radiation_source 'X-ray tube'
_diffrn_radiation_type 'Mo K\a'
_diffrn_radiation_wavelength 0.71069
_diffrn_reflns_av_sigmaI/netI 0.0545
_diffrn_reflns_limit_h_max 17
_diffrn_reflns_limit_h_min -18
_diffrn_reflns_limit_k_max 28
_diffrn_reflns_limit_k_min -28
_diffrn_reflns_limit_l_max 18
_diffrn_reflns_limit_l_min 0
_diffrn_reflns_number 19219
_diffrn_reflns_theta_max 30.0
_diffrn_reflns_theta_min 2.5
_diffrn_standards_decay_% -10.3
_diffrn_standards_interval_count 100
_diffrn_standards_number 3
_exptl_absorpt_coefficient_mu 19.08
_exptl_absorpt_correction_T_max 1.000
_exptl_absorpt_correction_T_min 0.764
_exptl_absorpt_correction_type
;
empirical via \y scans (North, Phillips & Mathews, 1968)
;
_exptl_crystal_colour colorless
_exptl_crystal_density_diffrn 3.36
_exptl_crystal_F_000 2878
_exptl_crystal_size_max 0.35
_exptl_crystal_size_mid 0.25
_exptl_crystal_size_min 0.20
_refine_diff_density_max 3.82
_refine_diff_density_min -4.74
_refine_ls_goodness_of_fit_obs 1.76
_refine_ls_matrix_type full
_refine_ls_number_constraints 0
_refine_ls_number_parameters 725
_refine_ls_number_reflns 11833
_refine_ls_number_restraints 0
_refine_ls_R_factor_obs 0.049
_refine_ls_shift/esd_max 0.01
_refine_ls_structure_factor_coef F
_refine_ls_weighting_details 'w = 1/[\s^2^(F) + 0.000225F^2^]'
_refine_ls_weighting_scheme calc
_refine_ls_wR_factor_obs 0.060
_reflns_number_observed 11833
_reflns_number_total 18463
_reflns_observed_criterion 'I > 3\s(I)'
_cod_data_source_file as1081.cif
_cod_data_source_block as1081a
_cod_depositor_comments
;
The following automatic conversions were performed:

'_atom_site_thermal_displace_type' tag value 'Uij' was replaced with
'Uani' value 76 times.

Automatic conversion script
Id: cif_fix_values 1646 2011-03-28 12:23:43Z adriana 

The following automatic conversions were performed:

'_refine_ls_weighting_scheme' value 'calc w = 1/[\s^2^(F) +
0.000225F^2^]' was changed to 'calc'. New tag
'_refine_ls_weighting_details' was created. The value of the new tag
was set to 'w = 1/[\s^2^(F) + 0.000225F^2^]'.

Automatic conversion script
Id: cif_fix_values 3143 2015-03-26 13:38:13Z robertas 
;
_cod_original_cell_volume 3170(2)
_cod_original_formula_sum 'W10 Sm Na6 O64 H59'
_cod_database_code 2009520

loop_
_symmetry_equiv_pos_as_xyz
' +x, +y, +z'
' -x, -y, -z'

loop_
_atom_site_aniso_label
_atom_site_aniso_U_11
_atom_site_aniso_U_22
_atom_site_aniso_U_33
_atom_site_aniso_U_12
_atom_site_aniso_U_13
_atom_site_aniso_U_23
_atom_site_aniso_type_symbol
W0 0.0448(5) 0.0207(3) 0.0204(3) -0.0010(3) -0.0118(3) 0.0080(3) W
W1 0.0246(3) 0.0211(3) 0.0138(3) -0.0034(3) 0.0012(3) 0.0018(2) W
W2 0.0152(3) 0.0183(3) 0.0185(3) 0.0017(2) -0.0006(2) 0.0044(2) W
W3 0.0347(4) 0.0152(3) 0.0209(3) -0.0022(3) -0.0061(3) 0.0043(3) W
W4 0.0435(5) 0.0335(4) 0.0172(3) -0.0183(4) 0.0039(3) 0.0072(3) W
W5 0.0116(3) 0.0292(4) 0.0280(4) 0.0058(3) -0.0024(3) -0.0018(3) W
W6 0.0118(3) 0.0213(3) 0.0228(3) 0.0027(2) 0.0007(2) 0.0006(3) W
W7 0.0145(3) 0.0254(3) 0.0156(3) 0.0056(3) 0.0024(2) 0.0007(2) W
W8 0.0135(3) 0.0277(4) 0.0228(3) -0.0032(3) 0.0028(3) -0.0001(3) W
W9 0.0121(3) 0.0346(4) 0.0264(4) 0.0028(3) 0.0063(3) -0.0078(3) W
Sm 0.0142(4) 0.0236(4) 0.0161(4) -0.0003(3) 0.0025(3) 0.0020(3) Sm
Na1 0.032(4) 0.052(5) 0.035(4) 0.007(4) 0.012(4) 0.000(4) Na
Na2 0.028(4) 0.040(5) 0.043(5) 0.001(3) 0.005(4) 0.007(4) Na
Na3 0.054(6) 0.043(5) 0.067(6) 0.012(4) 0.014(5) 0.012(5) Na
Na4 0.035(5) 0.053(5) 0.045(5) 0.010(4) -0.001(4) 0.001(4) Na
Na5 0.058(6) 0.082(7) 0.045(5) 0.043(6) 0.010(5) -0.001(5) Na
Na6 0.077(7) 0.052(6) 0.062(6) 0.020(5) 0.025(6) 0.018(5) Na
O1 0.090(10) 0.030(8) 0.033(8) 0.003(8) -0.020(8) 0.013(6) O
O2 0.033(7) 0.018(6) 0.023(6) -0.003(5) -0.006(5) 0.008(5) O
O3 0.027(7) 0.036(7) 0.032(7) 0.011(6) -0.005(6) 0.012(6) O
O4 0.050(9) 0.021(6) 0.031(7) 0.011(6) -0.025(6) 0.003(5) O
O5 0.053(9) 0.034(8) 0.018(6) -0.013(6) -0.002(6) 0.013(6) O
O6 0.046(8) 0.029(7) 0.021(6) -0.005(6) 0.010(6) -0.001(5) O
O7 0.025(7) 0.045(8) 0.034(7) 0.006(6) 0.013(6) 0.004(6) O
O8 0.060(10) 0.013(6) 0.044(8) 0.008(6) -0.005(7) 0.000(6) O
O9 0.090(10) 0.060(10) 0.021(7) -0.028(9) 0.025(8) 0.016(7) O
O10 0.028(6) 0.015(6) 0.019(6) -0.003(5) 0.003(5) 0.003(4) O
O11 0.023(6) 0.025(6) 0.025(6) 0.012(5) -0.001(5) -0.003(5) O
O12 0.070(10) 0.019(6) 0.020(6) -0.013(6) 0.005(6) 0.006(5) O
O13 0.039(8) 0.036(7) 0.015(6) -0.011(6) 0.008(5) -0.001(5) O
O14 0.028(6) 0.017(5) 0.021(6) -0.001(5) 0.000(5) 0.007(4) O
O15 0.021(6) 0.027(6) 0.022(6) 0.001(5) 0.002(5) 0.007(5) O
O16 0.015(5) 0.026(6) 0.025(6) 0.003(5) 0.008(5) 0.009(5) O
O17 0.021(6) 0.029(6) 0.020(6) 0.000(5) -0.001(5) 0.004(5) O
O18 0.027(7) 0.053(9) 0.016(6) 0.001(6) 0.003(5) 0.007(6) O
O19 0.023(6) 0.021(6) 0.021(6) 0.004(5) 0.003(5) -0.002(5) O
O20 0.017(6) 0.032(7) 0.016(5) 0.009(5) -0.003(4) -0.001(5) O
O21 0.029(7) 0.027(7) 0.033(7) 0.000(5) 0.001(6) 0.004(6) O
O22 0.026(7) 0.040(8) 0.023(6) 0.006(6) 0.003(5) -0.003(5) O
O23 0.019(6) 0.025(6) 0.020(6) 0.001(5) 0.005(5) 0.003(5) O
O24 0.023(6) 0.021(6) 0.022(6) 0.002(5) 0.009(5) 0.003(5) O
O25 0.026(6) 0.020(6) 0.023(6) -0.004(5) 0.006(5) -0.009(5) O
O26 0.014(6) 0.039(7) 0.040(8) -0.001(5) 0.016(5) -0.002(6) O
O27 0.019(6) 0.021(6) 0.039(7) -0.001(5) 0.009(5) -0.002(5) O
O28 0.025(6) 0.020(6) 0.036(7) 0.002(5) 0.005(5) 0.008(5) O
O29 0.044(8) 0.043(8) 0.019(6) 0.013(7) 0.005(6) 0.007(6) O
O30 0.028(7) 0.038(8) 0.045(9) -0.011(6) 0.003(6) 0.009(7) O
O31 0.031(8) 0.058(10) 0.047(9) 0.019(7) 0.025(7) 0.001(7) O
O32 0.020(6) 0.022(6) 0.038(7) 0.008(5) -0.008(5) 0.002(5) O
O33 0.012(5) 0.030(6) 0.021(6) 0.006(5) -0.004(4) -0.002(5) O
O34 0.012(5) 0.027(7) 0.038(7) -0.004(5) -0.002(5) 0.002(5) O
O35 0.006(5) 0.045(8) 0.036(7) 0.008(5) 0.000(5) -0.011(6) O
O36 0.021(7) 0.042(8) 0.049(9) 0.008(6) -0.005(6) 0.005(7) O
O37 0.016(6) 0.039(7) 0.030(7) 0.001(5) 0.007(5) 0.010(6) O
O38 0.037(8) 0.028(7) 0.045(8) -0.002(6) -0.003(7) -0.007(6) O
O39 0.020(6) 0.056(9) 0.024(7) 0.011(6) -0.002(5) 0.007(6) O
O40 0.027(7) 0.033(7) 0.037(7) 0.001(6) 0.007(6) 0.008(6) O
O41 0.038(8) 0.037(8) 0.052(9) 0.003(6) 0.011(7) 0.011(7) O
O42 0.045(9) 0.041(9) 0.056(10) 0.005(7) 0.012(8) -0.014(7) O
O43 0.031(8) 0.055(10) 0.046(9) 0.003(7) 0.010(7) 0.003(7) O
O44 0.036(8) 0.041(9) 0.051(9) 0.000(7) -0.002(7) 0.008(7) O
O45 0.060(10) 0.060(10) 0.046(10) 0.012(9) 0.008(9) 0.008(8) O
O46 0.080(10) 0.033(8) 0.070(10) 0.012(8) 0.011(10) 0.031(8) O
O47 0.035(9) 0.060(10) 0.090(10) 0.018(8) 0.026(9) 0.023(9) O
O48 0.041(9) 0.060(10) 0.080(10) 0.019(8) 0.016(9) 0.030(10) O
O49 0.060(10) 0.070(10) 0.050(10) 0.022(10) 0.024(9) 0.003(9) O
O50 0.060(10) 0.060(10) 0.049(10) 0.020(9) 0.009(9) 0.011(8) O
O51 0.070(10) 0.050(10) 0.043(9) 0.021(9) 0.004(9) 0.001(8) O
O52 0.070(10) 0.029(8) 0.100(10) 0.010(8) 0.060(10) 0.014(9) O
O53 0.070(10) 0.050(10) 0.060(10) 0.020(9) 0.020(9) 0.026(9) O
O54 0.070(10) 0.070(10) 0.050(10) 0.006(10) 0.034(10) 0.005(9) O
O55 0.043(10) 0.060(10) 0.060(10) 0.018(8) -0.004(8) -0.012(9) O
O56 0.040(10) 0.050(10) 0.15(2) -0.002(9) -0.010(10) -0.040(10) O
O57 0.029(7) 0.018(6) 0.040(7) 0.000(5) 0.012(6) 0.003(5) O
O58 0.030(10) 0.46(5) 0.022(10) 0.02(2) 0.006(8) -0.02(2) O
O59 0.14(3) 0.11(2) 0.12(2) 0.02(2) -0.04(2) -0.03(2) O

loop_
_atom_site_label
_atom_site_fract_x
_atom_site_fract_y
_atom_site_fract_z
_atom_site_U_iso_or_equiv
_atom_site_thermal_displace_type
_atom_site_calc_flag
_atom_site_calc_attached_atom
_atom_site_occupancy
_atom_site_type_symbol
W0 0.03039(7) 0.30155(4) 0.33577(6) 0.0325 Uani ? ? 1.0 W
W1 0.15445(6) 0.17413(3) 0.37121(5) 0.0218 Uani ? ? 1.0 W
W2 0.03997(5) 0.23318(3) 0.55701(5) 0.0183 Uani ? ? 1.0 W
W3 0.18460(6) 0.38813(3) 0.57827(6) 0.0266 Uani ? ? 1.0 W
W4 0.30084(7) 0.32928(4) 0.39285(6) 0.0356 Uani ? ? 1.0 W
W5 0.67418(5) 0.20457(4) 0.95088(6) 0.0247 Uani ? ? 1.0 W
W6 0.42291(5) 0.11998(3) 0.81419(5) 0.0197 Uani ? ? 1.0 W
W7 0.46230(5) 0.27533(3) 0.95552(5) 0.0189 Uani ? ? 1.0 W
W8 0.63791(5) 0.33400(4) 0.82477(6) 0.0233 Uani ? ? 1.0 W
W9 0.59897(5) 0.17915(4) 0.68051(6) 0.0260 Uani ? ? 1.0 W
Sm 0.34806(7) 0.25510(4) 0.64987(7) 0.0190 Uani ? ? 1.0 Sm
Na1 0.0683(6) 0.2609(4) 0.9464(6) 0.040 Uani ? ? 1.0 Na
Na2 0.0123(6) 0.0932(4) 0.8753(7) 0.038 Uani ? ? 1.0 Na
Na3 0.4061(8) 0.0765(5) 0.2147(8) 0.055 Uani ? ? 1.0 Na
Na4 0.6922(7) 0.0837(5) 0.2892(7) 0.047 Uani ? ? 1.0 Na
Na5 0.7765(8) 0.0598(6) 0.6000(8) 0.060 Uani ? ? 1.0 Na
Na6 0.8844(9) 0.4656(5) 0.7639(8) 0.061 Uani ? ? 1.0 Na
O1 -0.0700(10) 0.3162(7) 0.2340(10) 0.056 Uani ? ? 1.0 O
O2 0.0416(10) 0.2109(6) 0.2775(9) 0.028 Uani ? ? 1.0 O
O3 -0.0480(10) 0.2602(7) 0.4270(10) 0.033 Uani ? ? 1.0 O
O4 0.0660(10) 0.3829(6) 0.4440(10) 0.039 Uani ? ? 1.0 O
O5 0.1600(10) 0.3347(7) 0.2937(10) 0.039 Uani ? ? 1.0 O
O6 0.1320(10) 0.0963(6) 0.2843(10) 0.035 Uani ? ? 1.0 O
O7 -0.0660(10) 0.2000(7) 0.6080(10) 0.035 Uani ? ? 1.0 O
O8 0.1850(10) 0.4685(6) 0.6430(10) 0.043 Uani ? ? 1.0 O
O9 0.3870(10) 0.3663(8) 0.3210(10) 0.062 Uani ? ? 1.0 O
O10 0.0420(9) 0.1547(5) 0.4503(9) 0.022 Uani ? ? 1.0 O
O11 0.0668(9) 0.3304(6) 0.6183(9) 0.025 Uani ? ? 1.0 O
O12 0.2800(10) 0.4085(6) 0.4825(10) 0.040 Uani ? ? 1.0 O
O13 0.2580(10) 0.2337(7) 0.3164(9) 0.033 Uani ? ? 1.0 O
O14 0.1636(10) 0.2814(6) 0.4684(9) 0.024 Uani ? ? 1.0 O
O15 0.2559(9) 0.1685(6) 0.4844(9) 0.025 Uani ? ? 1.0 O
O16 0.1550(9) 0.2233(6) 0.6503(9) 0.021 Uani ? ? 1.0 O
O17 0.2872(9) 0.3614(6) 0.6682(9) 0.025 Uani ? ? 1.0 O
O18 0.3900(10) 0.3081(7) 0.5034(9) 0.033 Uani ? ? 1.0 O
O19 0.3284(9) 0.1481(6) 0.7168(9) 0.023 Uani ? ? 1.0 O
O20 0.3637(9) 0.2865(6) 0.8438(9) 0.023 Uani ? ? 1.0 O
O21 0.5190(10) 0.3393(6) 0.7290(10) 0.032 Uani ? ? 1.0 O
O22 0.4881(10) 0.2022(7) 0.6013(10) 0.031 Uani ? ? 1.0 O
O23 0.5359(9) 0.2243(6) 0.8249(9) 0.022 Uani ? ? 1.0 O
O24 0.3933(9) 0.1767(6) 0.9351(9) 0.022 Uani ? ? 1.0 O
O25 0.5726(9) 0.3508(6) 0.9439(9) 0.026 Uani ? ? 1.0 O
O26 0.6820(9) 0.2731(7) 0.7180(10) 0.032 Uani ? ? 1.0 O
O27 0.5068(9) 0.0993(6) 0.7090(10) 0.028 Uani ? ? 1.0 O
O28 0.3557(10) 0.0382(6) 0.8180(10) 0.028 Uani ? ? 1.0 O
O29 0.4210(10) 0.3074(7) 1.0692(10) 0.036 Uani ? ? 1.0 O
O30 0.7280(10) 0.4118(7) 0.8390(10) 0.041 Uani ? ? 1.0 O
O31 0.6610(10) 0.1408(8) 0.5890(10) 0.043 Uani ? ? 1.0 O
O32 0.5622(9) 0.1222(6) 0.9230(10) 0.029 Uani ? ? 1.0 O
O33 0.5918(9) 0.2454(6) 1.0363(9) 0.023 Uani ? ? 1.0 O
O34 0.7340(9) 0.2928(6) 0.9320(10) 0.029 Uani ? ? 1.0 O
O35 0.7019(9) 0.1699(7) 0.8170(10) 0.031 Uani ? ? 1.0 O
O36 0.7780(10) 0.1856(7) 1.0430(10) 0.040 Uani ? ? 1.0 O
O37 0.1557(9) 0.1786(6) 0.8497(10) 0.029 Uani ? ? 1.0 O
O38 0.8310(10) 0.0609(7) 0.4310(10) 0.041 Uani ? ? 1.0 O
O39 -0.0826(10) 0.1838(7) 0.8150(10) 0.034 Uani ? ? 1.0 O
O40 -0.0570(10) 0.0375(6) 0.6830(10) 0.033 Uani ? ? 1.0 O
O41 -0.1150(10) 0.0025(7) 0.9030(10) 0.043 Uani ? ? 1.0 O
O42 0.5380(10) 0.0434(7) 0.3580(10) 0.050 Uani ? ? 1.0 O
O43 0.2890(10) -0.0293(8) 0.2400(10) 0.046 Uani ? ? 1.0 O
O44 0.8400(10) 0.1160(7) 0.2050(10) 0.046 Uani ? ? 1.0 O
O45 -0.0010(10) 0.1682(9) 1.0430(10) 0.058 Uani ? ? 1.0 O
O46 0.9730(10) 0.5005(8) 0.6320(10) 0.059 Uani ? ? 1.0 O
O47 0.1410(10) 0.0161(8) 0.8870(10) 0.055 Uani ? ? 1.0 O
O48 0.5690(10) 0.1301(9) 0.1660(10) 0.061 Uani ? ? 1.0 O
O49 0.4370(10) 0.1710(9) 0.3630(10) 0.060 Uani ? ? 1.0 O
O50 0.6540(10) -0.0474(8) 0.5130(10) 0.056 Uani ? ? 1.0 O
O51 0.3860(10) 0.0017(8) 0.0420(10) 0.058 Uani ? ? 1.0 O
O52 0.9020(10) 0.3526(7) 0.731(2) 0.060 Uani ? ? 1.0 O
O53 0.3000(10) 0.1436(8) 0.1130(10) 0.057 Uani ? ? 1.0 O
O54 0.1610(10) 0.3418(9) 0.8600(10) 0.065 Uani ? ? 1.0 O
O55 0.7310(10) 0.1993(9) 0.4120(10) 0.060 Uani ? ? 1.0 O
O56 -0.0400(10) 0.3362(9) 1.002(2) 0.093 Uani ? ? 1.0 O
O57 0.1272(10) 0.0677(6) 0.6010(10) 0.030 Uani ? ? 1.0 O
O58 0.215(2) 0.288(2) 1.0920(10) 0.187 Uani ? ? 1.0 O
O59 0.593(2) 0.5450(10) 0.130(2) 0.143 Uani ? ? 1.0 O
O60 0.730(2) 0.4750(10) 0.620(2) 0.041(7) Uiso ? ? 0.5 O
O61 0.867(2) 0.572(2) 0.847(2) 0.046(7) Uiso ? ? 0.5 O
O62 0.506(2) 0.4630(10) 0.652(2) 0.027(5) Uiso ? ? 0.5 O
O63 0.708(2) 0.4150(10) 0.304(2) 0.026(5) Uiso ? ? 0.5 O
O64 0.617(2) 0.3310(10) 0.516(2) 0.029(5) Uiso ? ? 0.5 O
O65 0.836(2) 0.3810(10) 0.469(2) 0.034(6) Uiso ? ? 0.5 O
O66 0.555(3) 0.273(2) 0.262(3) 0.080(10) Uiso ? ? 0.5 O
O67 0.668(2) 0.5210(10) 0.769(2) 0.033(6) Uiso ? ? 0.5 O
O68 0.692(2) 0.3300(10) 0.372(2) 0.028(5) Uiso ? ? 0.5 O
O69 0.708(3) 0.450(2) 0.175(3) 0.065(10) Uiso ? ? 0.5 O

loop_
_atom_type_symbol
_atom_type_scat_dispersion_real
_atom_type_scat_dispersion_imag
_atom_type_scat_source
W -1.421 6.872 International_Tables_for_X-ray_Crystallography_Vol_IV
Sm -0.533 3.442 International_Tables_for_X-ray_Crystallography_Vol_IV
Na 0.030 0.025 International_Tables_for_X-ray_Crystallography_Vol_IV
O 0.008 0.004 International_Tables_for_X-ray_Crystallography_Vol_IV
H 0.000 0.000 International_Tables_for_X-ray_Crystallography_Vol_IV

loop_
_geom_angle_atom_site_label_1
_geom_angle_atom_site_label_2
_geom_angle_atom_site_label_3
_geom_angle
_geom_angle_publ_flag
O1 W0 O3 103.8(7) no
O1 W0 O5 102.7(7) no
O1 W0 O4 103.7(6) no
O1 W0 O2 102.1(6) no
O1 W0 O14 179.3(6) no
O3 W0 O5 153.5(5) no
O3 W0 O4 85.8(6) no
O3 W0 O2 86.9(5) no
O3 W0 O14 76.6(5) no
O5 W0 O4 88.7(6) no
O5 W0 O2 86.8(6) no
O5 W0 O14 76.9(5) no
O4 W0 O2 154.1(5) no
O4 W0 O14 76.9(4) no
O2 W0 O14 77.3(4) no
O6 W1 O15 103.6(6) no
O6 W1 O13 102.2(6) no
O6 W1 O10 101.5(5) no
O6 W1 O2 96.1(6) no
O6 W1 O14 171.4(5) no
O15 W1 O13 92.9(5) no
O15 W1 O10 90.8(5) no
O15 W1 O2 160.2(5) no
O15 W1 O14 85.0(5) no
O13 W1 O10 154.4(5) no
O13 W1 O2 84.8(5) no
O13 W1 O14 77.5(5) no
O10 W1 O2 83.3(5) no
O10 W1 O14 77.5(4) no
O2 W1 O14 75.2(4) no
O7 W2 O16 103.4(6) no
O7 W2 O11 101.2(6) no
O7 W2 O10 101.7(5) no
O7 W2 O3 97.4(6) no
O7 W2 O14 171.4(5) no
O16 W2 O11 92.3(5) no
O16 W2 O10 92.9(5) no
O16 W2 O3 159.2(5) no
O16 W2 O14 85.2(4) no
O11 W2 O10 154.6(5) no
O11 W2 O3 83.0(5) no
O11 W2 O14 77.9(5) no
O10 W2 O3 83.4(5) no
O10 W2 O14 77.8(4) no
O3 W2 O14 74.0(5) no
O8 W3 O17 104.3(6) no
O8 W3 O11 102.3(6) no
O8 W3 O12 102.3(6) no
O8 W3 O4 97.5(6) no
O8 W3 O14 171.3(5) no
O17 W3 O11 93.1(5) no
O17 W3 O12 91.7(6) no
O17 W3 O4 158.2(5) no
O17 W3 O14 84.4(5) no
O11 W3 O12 152.9(5) no
O11 W3 O4 82.5(5) no
O11 W3 O14 77.2(4) no
O12 W3 O4 83.2(6) no
O12 W3 O14 76.7(5) no
O4 W3 O14 73.8(4) no
O9 W4 O18 104.0(7) no
O9 W4 O12 102.3(7) no
O9 W4 O13 101.8(6) no
O9 W4 O5 97.2(7) no
O9 W4 O14 171.2(7) no
O18 W4 O12 93.1(6) no
O18 W4 O13 91.4(6) no
O18 W4 O5 158.7(5) no
O18 W4 O14 84.7(5) no
O12 W4 O13 153.5(6) no
O12 W4 O5 84.0(6) no
O12 W4 O14 77.5(5) no
O13 W4 O5 82.4(5) no
O13 W4 O14 77.0(4) no
O5 W4 O14 74.1(4) no
O36 W5 O34 103.9(6) no
O36 W5 O33 105.3(6) no
O36 W5 O35 101.5(6) no
O36 W5 O32 101.7(6) no
O36 W5 O23 177.2(5) no
O34 W5 O33 87.9(5) no
O34 W5 O35 87.5(6) no
O34 W5 O32 154.3(5) no
O34 W5 O23 78.0(4) no
O33 W5 O35 153.1(5) no
O33 W5 O32 86.3(5) no
O33 W5 O23 76.6(4) no
O35 W5 O32 86.5(5) no
O35 W5 O23 76.5(4) no
O32 W5 O23 76.3(4) no
O28 W6 O19 104.1(5) no
O28 W6 O24 103.1(5) no
O28 W6 O27 100.7(5) no
O28 W6 O32 96.9(5) no
O28 W6 O23 171.0(5) no
O19 W6 O24 92.3(5) no
O19 W6 O27 91.9(5) no
O19 W6 O32 159.0(5) no
O19 W6 O23 84.7(5) no
O24 W6 O27 154.1(5) no
O24 W6 O32 83.9(5) no
O24 W6 O23 78.0(4) no
O27 W6 O32 83.2(5) no
O27 W6 O23 76.9(4) no
O32 W6 O23 74.3(4) no
O29 W7 O20 104.3(6) no
O29 W7 O25 103.7(6) no
O29 W7 O24 99.8(5) no
O29 W7 O33 96.7(5) no
O29 W7 O23 170.2(5) no
O20 W7 O25 93.8(5) no
O20 W7 O24 92.3(5) no
O20 W7 O33 158.9(5) no
O20 W7 O23 85.1(4) no
O25 W7 O24 153.4(5) no
O25 W7 O33 83.0(5) no
O25 W7 O23 77.8(4) no
O24 W7 O33 82.1(5) no
O24 W7 O23 76.9(4) no
O33 W7 O23 73.8(4) no
O30 W8 O21 104.3(6) no
O30 W8 O25 102.2(6) no
O30 W8 O26 102.8(6) no
O30 W8 O34 97.9(6) no
O30 W8 O23 171.4(5) no
O21 W8 O25 92.0(6) no
O21 W8 O26 93.1(6) no
O21 W8 O34 157.8(5) no
O21 W8 O23 84.3(5) no
O25 W8 O26 152.4(5) no
O25 W8 O34 82.2(5) no
O25 W8 O23 76.9(4) no
O26 W8 O34 82.9(5) no
O26 W8 O23 76.6(4) no
O34 W8 O23 73.5(4) no
O31 W9 O22 105.4(6) no
O31 W9 O26 102.7(6) no
O31 W9 O27 101.5(6) no
O31 W9 O35 97.0(6) no
O31 W9 O23 170.4(6) no
O22 W9 O26 91.5(6) no
O22 W9 O27 92.9(6) no
O22 W9 O35 157.5(5) no
O22 W9 O23 84.1(5) no
O26 W9 O27 153.3(5) no
O26 W9 O35 83.3(5) no
O26 W9 O23 78.0(4) no
O27 W9 O35 82.7(5) no
O27 W9 O23 76.3(4) no
O35 W9 O23 73.5(4) no
O18 Sm O22 76.6(4) no
O18 Sm O17 74.2(4) no
O18 Sm O21 74.8(4) no
O18 Sm O19 144.0(4) no
O18 Sm O20 139.3(4) no
O18 Sm O15 74.8(4) no
O18 Sm O16 116.5(4) no
O22 Sm O17 144.0(4) no
O22 Sm O21 73.9(4) no
O22 Sm O19 74.4(4) no
O22 Sm O20 115.4(4) no
O22 Sm O15 74.7(4) no
O22 Sm O16 139.6(4) no
O17 Sm O21 78.5(4) no
O17 Sm O19 139.9(4) no
O17 Sm O20 76.3(4) no
O17 Sm O15 116.4(4) no
O17 Sm O16 73.7(4) no
O21 Sm O19 116.0(4) no
O21 Sm O20 72.3(4) no
O21 Sm O15 140.3(4) no
O21 Sm O16 144.9(4) no
O19 Sm O20 73.7(4) no
O19 Sm O15 77.3(4) no
O19 Sm O16 75.5(4) no
O20 Sm O15 144.7(4) no
O20 Sm O16 80.5(4) no
O15 Sm O16 72.9(4) no
O16 O15 O18 89.5(5) no
O15 O16 O17 90.4(4) no
O18 O17 O16 90.2(5) no
O17 O18 O15 89.9(5) no
O20 O19 O22 89.1(5) no
O21 O20 O19 90.7(5) no
O20 O21 O22 90.4(5) no
O21 O22 O19 89.8(5) no
W0 O2 W1 115.0(6) no
W0 O3 W2 116.6(6) no
W0 O4 W3 116.7(6) no
W0 O5 W4 116.5(6) no
W2 O10 W1 113.6(5) no
W2 O11 W3 114.4(6) no
W4 O12 W3 115.2(6) no
W1 O13 W4 114.7(6) no
W0 O14 W2 92.9(4) no
W0 O14 W1 92.4(4) no
W0 O14 W4 92.5(4) no
W0 O14 W3 92.6(4) no
W2 O14 W1 90.3(4) no
W2 O14 W4 174.6(5) no
W2 O14 W3 89.5(4) no
W1 O14 W4 90.1(4) no
W1 O14 W3 175.0(5) no
W4 O14 W3 89.6(4) no
W1 O15 Sm 129.1(6) no
W2 O16 Sm 129.2(5) no
W3 O17 Sm 130.0(6) no
W4 O18 Sm 129.8(6) no
W6 O19 Sm 129.9(6) no
W7 O20 Sm 129.6(5) no
W8 O21 Sm 130.4(6) no
W9 O22 Sm 131.8(6) no
W5 O23 W6 93.6(4) no
W5 O23 W7 93.0(4) no
W5 O23 W9 93.0(4) no
W5 O23 W8 91.8(4) no
W6 O23 W7 90.8(4) no
W6 O23 W9 90.9(4) no
W6 O23 W8 174.5(6) no
W7 O23 W9 173.6(6) no
W7 O23 W8 88.4(4) no
W9 O23 W8 89.3(4) no
W6 O24 W7 113.4(5) no
W8 O25 W7 115.5(5) no
W9 O26 W8 115.2(6) no
W9 O27 W6 115.0(6) no
W5 O32 W6 115.8(6) no
W5 O33 W7 116.6(5) no
W5 O34 W8 116.6(5) no
W5 O35 W9 116.9(5) no
W1 W0 W2 58.78(2) no
W1 W0 W4 58.90(2) no
W1 W0 W3 87.97(3) no
W2 W0 W4 87.62(2) no
W2 W0 W3 58.48(2) no
W4 W0 W3 58.73(2) no
W2 W1 W4 89.83(3) no
W2 W1 W0 60.78(2) no
W2 W1 Sm 64.68(2) no
W4 W1 W0 60.77(3) no
W4 W1 Sm 64.29(3) no
W0 W1 Sm 98.94(3) no
W3 W2 W1 90.35(3) no
W3 W2 W0 60.95(2) no
W3 W2 Sm 64.73(2) no
W1 W2 W0 60.44(2) no
W1 W2 Sm 64.87(2) no
W0 W2 Sm 98.86(3) no
W2 W3 W4 89.84(3) no
W2 W3 W0 60.58(2) no
W2 W3 Sm 64.82(2) no
W4 W3 W0 60.49(3) no
W4 W3 Sm 64.37(2) no
W0 W3 Sm 98.70(3) no
W1 W4 W3 89.98(3) no
W1 W4 W0 60.34(2) no
W1 W4 Sm 65.02(2) no
W3 W4 W0 60.78(3) no
W3 W4 Sm 64.82(2) no
W0 W4 Sm 99.15(3) no
W8 W5 W7 58.38(2) no
W8 W5 W6 88.04(2) no
W8 W5 W9 58.90(3) no
W7 W5 W6 58.79(2) no
W7 W5 W9 87.63(2) no
W6 W5 W9 58.92(2) no
W7 W6 W9 89.61(2) no
W7 W6 W5 60.55(2) no
W7 W6 Sm 64.61(2) no
W9 W6 W5 60.63(2) no
W9 W6 Sm 64.35(2) no
W5 W6 Sm 98.81(2) no
W8 W7 W6 90.51(2) no
W8 W7 W5 60.78(2) no
W8 W7 Sm 65.07(2) no
W6 W7 W5 60.66(2) no
W6 W7 Sm 64.83(3) no
W5 W7 Sm 99.01(3) no
W7 W8 W9 90.09(3) no
W7 W8 W5 60.85(2) no
W7 W8 Sm 64.78(2) no
W9 W8 W5 60.73(2) no
W9 W8 Sm 64.35(2) no
W5 W8 Sm 98.87(2) no
W8 W9 W6 89.78(2) no
W8 W9 W5 60.38(3) no
W8 W9 Sm 64.92(2) no
W6 W9 W5 60.46(2) no
W6 W9 Sm 64.84(2) no
W5 W9 Sm 99.02(2) no
W4 Sm W9 111.02(3) no
W4 Sm W3 50.81(2) no
W4 Sm W2 74.36(2) no
W4 Sm W7 151.41(3) no
W4 Sm W1 50.69(2) no
W4 Sm W6 153.91(3) no
W4 Sm W8 110.21(3) no
W9 Sm W3 154.65(3) no
W9 Sm W2 150.42(3) no
W9 Sm W7 74.33(2) no
W9 Sm W1 109.14(3) no
W9 Sm W6 50.80(2) no
W9 Sm W8 50.72(2) no
W3 Sm W2 50.45(2) no
W3 Sm W7 112.95(3) no
W3 Sm W1 74.38(2) no
W3 Sm W6 152.51(3) no
W3 Sm W8 113.92(3) no
W2 Sm W7 115.53(2) no
W2 Sm W1 50.45(2) no
W2 Sm W6 112.03(2) no
W2 Sm W8 156.95(3) no
W7 Sm W1 156.33(3) no
W7 Sm W6 50.56(2) no
W7 Sm W8 50.15(2) no
W1 Sm W6 112.56(3) no
W1 Sm W8 149.63(3) no
W6 Sm W8 74.27(2) no

loop_
_geom_bond_atom_site_label_1
_geom_bond_atom_site_label_2
_geom_bond_site_symmetry_1
_geom_bond_site_symmetry_2
_geom_bond_distance
_geom_bond_publ_flag
W0 O1 . . 1.750(10) yes
W0 O3 . . 1.890(10) yes
W0 O5 . . 1.900(10) yes
W0 O4 . . 1.900(10) yes
W0 O2 . . 1.920(10) yes
W0 O14 . . 2.300(10) yes
W1 O6 . . 1.730(10) yes
W1 O15 . . 1.780(10) yes
W1 O13 . . 1.940(10) yes
W1 O10 . . 1.960(10) yes
W1 O2 . . 2.020(10) yes
W1 O14 . . 2.310(10) yes
W2 O7 . . 1.710(10) yes
W2 O16 . . 1.770(10) yes
W2 O11 . . 1.940(10) yes
W2 O10 . . 1.950(10) yes
W2 O3 . . 2.030(10) yes
W2 O14 . . 2.310(10) yes
W3 O8 . . 1.710(10) yes
W3 O17 . . 1.790(10) yes
W3 O11 . . 1.940(10) yes
W3 O12 . . 1.960(10) yes
W3 O4 . . 2.030(10) yes
W3 O14 . . 2.330(10) yes
W4 O9 . . 1.730(10) yes
W4 O18 . . 1.790(10) yes
W4 O12 . . 1.930(10) yes
W4 O13 . . 1.950(10) yes
W4 O5 . . 2.030(10) yes
W4 O14 . . 2.320(10) yes
W5 O36 . . 1.740(10) yes
W5 O34 . . 1.870(10) yes
W5 O33 . . 1.900(10) yes
W5 O35 . . 1.900(10) yes
W5 O32 . . 1.920(10) yes
W5 O23 . . 2.290(10) yes
W6 O28 . . 1.720(10) yes
W6 O19 . . 1.800(10) yes
W6 O24 . . 1.940(10) yes
W6 O27 . . 1.950(10) yes
W6 O32 . . 2.030(10) yes
W6 O23 . . 2.290(10) yes
W7 O29 . . 1.740(10) yes
W7 O20 . . 1.780(10) yes
W7 O25 . . 1.930(10) yes
W7 O24 . . 1.980(10) yes
W7 O33 . . 2.030(10) yes
W7 O23 . . 2.310(10) yes
W8 O30 . . 1.730(10) yes
W8 O21 . . 1.790(10) yes
W8 O25 . . 1.920(10) yes
W8 O26 . . 1.960(10) yes
W8 O34 . . 2.040(10) yes
W8 O23 . . 2.350(10) yes
W9 O31 . . 1.740(10) yes
W9 O22 . . 1.760(10) yes
W9 O26 . . 1.930(10) yes
W9 O27 . . 1.950(10) yes
W9 O35 . . 2.030(10) yes
W9 O23 . . 2.320(10) yes
Sm O18 . . 2.410(10) yes
Sm O22 . . 2.420(10) yes
Sm O17 . . 2.420(10) yes
Sm O21 . . 2.430(10) yes
Sm O19 . . 2.430(10) yes
Sm O20 . . 2.440(10) yes
Sm O15 . . 2.460(10) yes
Sm O16 . . 2.460(10) yes
O15 O16 . . 2.92(2) no
O15 O18 . . 2.96(2) no
O15 O22 . . 2.96(2) no
O15 O19 . . 3.06(2) no
O16 O17 . . 2.93(2) no
O16 O19 . . 2.99(2) no
O16 O20 . . 3.17(2) no
O17 O18 . . 2.91(2) no
O17 O20 . . 3.01(2) no
O17 O21 . . 3.07(2) no
O18 O21 . . 2.94(2) no
O18 O22 . . 2.99(2) no
O19 O20 . . 2.92(2) no
O19 O22 . . 2.93(2) no
O20 O21 . . 2.87(2) no
O21 O22 . . 2.91(2) no
W0 W1 . . 3.3250(10) no
W0 W2 . . 3.3360(10) no
W0 W4 . . 3.3390(10) no
W0 W3 . . 3.3480(10) no
W1 W2 . . 3.2690(10) no
W1 W4 . . 3.2760(10) no
W1 Sm . . 3.8380(10) no
W2 W3 . . 3.2650(10) no
W2 Sm . . 3.8320(10) no
W3 W4 . . 3.2790(10) no
W3 Sm . . 3.8290(10) no
W4 Sm . . 3.8150(10) no
W5 W8 . . 3.3330(10) no
W5 W7 . . 3.3360(10) no
W5 W6 . . 3.3390(10) no
W5 W9 . . 3.3450(10) no
W6 W7 . . 3.2760(10) no
W6 W9 . . 3.2870(10) no
W6 Sm . . 3.8390(10) no
W7 W8 . . 3.2530(10) no
W7 Sm . . 3.8330(10) no
W8 W9 . . 3.2830(10) no
W8 Sm . . 3.8420(10) no
W9 Sm . . 3.8240(10) no

loop_
_geom_contact_atom_site_label_1
_geom_contact_atom_site_label_2
_geom_contact_distance
_geom_contact_site_symmetry_2
_geom_contact_publ_flag
Na1 O58 2.28(2) . no
Na1 O54 2.39(2) . no
Na1 O56 2.39(2) . no
Na1 O39 2.400(10) . no
Na1 O37 2.510(10) . no
Na1 O45 2.53(2) . no
Na2 O41 2.34(2) . no
Na2 O37 2.390(10) . no
Na2 O40 2.46(2) . no
Na2 O47 2.49(2) . no
Na2 O45 2.51(2) . no
Na2 O39 2.52(2) . no
Na3 O49 2.40(2) . no
Na3 O51 2.43(2) . no
Na3 O48 2.43(2) . no
Na3 O53 2.43(2) . no
Na3 O43 2.48(2) . no
Na3 O42 2.50(2) . no
Na4 O42 2.41(2) . no
Na4 O44 2.42(2) . no
Na4 O48 2.43(2) . no
Na4 O38 2.44(2) . no
Na4 O55 2.52(2) . no
Na4 O28 2.530(10) 2_656 no
Na5 O40 2.35(2) 1_655 no
Na5 O50 2.38(2) . no
Na5 O31 2.42(2) . no
Na5 O38 2.43(2) . no
Na5 O43 2.50(2) 2_656 no
Na6 O52 2.32(2) . no
Na6 O61 2.33(3) . no
Na6 O46 2.36(2) . no
Na6 O60 2.48(3) . no
Na6 O30 2.55(2) . no
O37 O16 2.84(2) . no
O37 O39 3.05(2) . no
O37 O24 3.05(2) . no
O38 O57 2.75(2) 2_656 no
O38 O10 2.95(2) 1_655 no
O39 O35 2.75(2) 1_455 no
O39 O7 2.78(2) . no
O39 O45 2.99(2) . no
O39 O37 3.05(2) . no
O40 O57 2.80(2) . no
O40 O6 2.82(2) 2_556 no
O41 O43 2.79(2) 2_556 no
O41 O6 2.84(2) 2_556 no
O41 O47 2.86(2) 2_557 no
O42 O27 2.80(2) 2_656 no
O43 O41 2.79(2) 2_556 no
O43 O35 2.86(2) 2_656 no
O44 O36 2.76(2) 1_554 no
O44 O2 2.80(2) 1_655 no
O44 O47 2.83(2) 2_656 no
O45 O2 2.92(2) 1_556 no
O45 O36 2.95(2) 1_455 no
O45 O39 2.99(2) . no
O46 O4 2.78(2) 2_666 no
O46 O8 2.92(2) 1_655 no
O46 O65 2.94(3) . no
O46 O60 3.06(3) . no
O47 O44 2.83(2) 2_656 no
O47 O41 2.86(2) 2_557 no
O47 O28 3.07(2) . no
O48 O66 3.02(4) . no
O48 O33 3.06(2) 1_554 no
O48 O32 3.09(2) 1_554 no
O49 O13 2.85(2) . no
O49 O66 2.94(4) . no
O49 O22 2.95(2) . no
O49 O15 3.08(2) . no
O50 O15 2.91(2) 2_656 no
O50 O27 3.06(2) 2_656 no
O51 O32 2.79(2) 2_656 no
O51 O28 3.06(2) 1_554 no
O52 O11 2.89(2) 1_655 no
O52 O26 2.95(2) . no
O53 O24 2.90(2) 1_554 no
O54 O11 3.05(2) . no
O54 O20 3.08(2) . no
O55 O3 2.84(2) 1_655 no
O55 O68 2.89(3) . no
O55 O31 2.94(2) . no
O56 O61 2.78(3) 2_667 no
O56 O34 2.80(2) 1_455 no
O57 O38 2.75(2) 2_656 no
O57 O19 2.77(2) . no
O57 O40 2.80(2) . no
O57 O10 2.99(2) . no
O57 O16 3.05(2) . no
O58 O29 2.70(2) . no
O58 O5 2.91(2) 1_556 no
O59 O69 2.70(4) . no
O59 O17 2.91(3) 2_666 no
O60 O67 2.37(4) . no
O60 O12 2.88(3) 2_666 no
O60 O64 2.96(4) . no
O60 O62 2.99(4) . no
O60 O46 3.06(3) . no
O61 O67 2.51(4) . no
O61 O56 2.78(3) 2_667 no
O61 O5 2.82(3) 2_666 no
O62 O67 2.29(4) . no
O62 O21 2.84(3) . no
O62 O60 2.99(4) . no
O63 O69 1.91(4) . no
O63 O68 2.02(3) . no
O63 O8 2.41(3) 2_666 no
O63 O65 2.67(3) . no
O63 O66 3.06(5) . no
O64 O68 2.26(3) . no
O64 O18 2.86(3) . no
O64 O60 2.96(4) . no
O64 O26 3.03(3) . no
O64 O65 3.04(4) . no
O65 O68 2.00(4) . no
O65 O63 2.67(3) . no
O65 O46 2.94(3) . no
O65 O64 3.04(4) . no
O65 O4 3.05(3) 1_655 no
O66 O68 2.04(5) . no
O66 O49 2.94(4) . no
O66 O29 2.98(4) 1_554 no
O66 O48 3.02(4) . no
O66 O33 3.04(4) 1_554 no
O66 O63 3.06(5) . no
O67 O62 2.29(4) . no
O67 O60 2.37(4) . no
O67 O61 2.51(4) . no
O67 O30 2.69(3) . no
O67 O9 2.84(3) 2_666 no
O68 O65 2.00(4) . no
O68 O63 2.02(3) . no
O68 O66 2.04(5) . no
O68 O64 2.26(3) . no
O68 O55 2.89(3) . no
O69 O63 1.91(4) . no
O69 O8 2.58(4) 2_666 no
O69 O59 2.70(4) . no
